data_4501236
loop_
_publ_author_name
'Bacchi, Alessia'
'Cantoni, Giulia'
'Granelli, Matteo'
'Mazza, Simona'
'Pelagatti, Paolo'
'Rispoli, Gabriele'

_publ_section_title
;
 Hydrogen Bond Optimization via Molecular Design for the Fabrication of
 Crystalline Organometallic Wheel-and-Axle Compounds Based on
 Half-Sandwich Ru(II) Units
;
_journal_issue 11
_journal_name_full 'Crystal Growth &amp; Design'
_journal_page_first 5039
_journal_paper_doi 10.1021/cg200940j
_journal_volume 11
_journal_year 2011
_chemical_formula_sum 'C19 H25 Cl2 N O3 Ru'
_chemical_formula_weight 487.37
_chemical_name_systematic
; 
 ? 
;
_space_group_IT_number 43
_symmetry_cell_setting orthorhombic
_symmetry_space_group_name_Hall 'F -2d 2'
_symmetry_space_group_name_H-M 'F 2 d d'
_atom_sites_solution_hydrogens geom
_atom_sites_solution_primary direct
_atom_sites_solution_secondary difmap
_audit_creation_method SHELXL-97
_cell_angle_alpha 90.00
_cell_angle_beta 90.00
_cell_angle_gamma 90.00
_cell_formula_units_Z 16
_cell_length_a 9.967(4)
_cell_length_b 21.173(9)
_cell_length_c 43.90(2)
_cell_measurement_reflns_used 800
_cell_measurement_temperature 293(2)
_cell_measurement_theta_max 18
_cell_measurement_theta_min 4
_cell_volume 9264(7)
_computing_structure_refinement 'SHELXL-97 (Sheldrick, 1997)'
_computing_structure_solution 'SIR97 (Altomare et al. 1997)'
_diffrn_ambient_temperature 293(2)
_diffrn_detector_area_resol_mean 8.2
_diffrn_measured_fraction_theta_full 0.995
_diffrn_measured_fraction_theta_max 0.995
_diffrn_measurement_device_type diffractometer
_diffrn_measurement_method '\w scan'
_diffrn_radiation_monochromator graphite
_diffrn_radiation_source 'fine-focus sealed tube'
_diffrn_radiation_type MoK\a
_diffrn_radiation_wavelength 0.71073
_diffrn_reflns_av_R_equivalents 0.0689
_diffrn_reflns_av_sigmaI/netI 0.0419
_diffrn_reflns_limit_h_max 9
_diffrn_reflns_limit_h_min -9
_diffrn_reflns_limit_k_max 20
_diffrn_reflns_limit_k_min -20
_diffrn_reflns_limit_l_max 41
_diffrn_reflns_limit_l_min -41
_diffrn_reflns_number 13629
_diffrn_reflns_theta_full 19.80
_diffrn_reflns_theta_max 19.80
_diffrn_reflns_theta_min 1.86
_exptl_absorpt_coefficient_mu 0.923
_exptl_absorpt_correction_T_max 1
_exptl_absorpt_correction_T_min 0.67
_exptl_absorpt_correction_type multi-scan
_exptl_absorpt_process_details 'SADABS procedure'
_exptl_crystal_colour orange
_exptl_crystal_density_diffrn 1.398
_exptl_crystal_density_method 'not measured'
_exptl_crystal_description prism
_exptl_crystal_F_000 3968
_exptl_crystal_size_max 0.07
_exptl_crystal_size_mid 0.05
_exptl_crystal_size_min 0.04
_refine_diff_density_max 0.944
_refine_diff_density_min -0.398
_refine_diff_density_rms 0.125
_refine_ls_abs_structure_details 'Flack H D (1983), Acta Cryst. A39, 876-881'
_refine_ls_abs_structure_Flack 0.03(14)
_refine_ls_extinction_method none
_refine_ls_goodness_of_fit_ref 1.180
_refine_ls_hydrogen_treatment constr
_refine_ls_matrix_type full
_refine_ls_number_parameters 238
_refine_ls_number_reflns 2090
_refine_ls_number_restraints 14
_refine_ls_restrained_S_all 1.177
_refine_ls_R_factor_all 0.0682
_refine_ls_R_factor_gt 0.0650
_refine_ls_shift/su_max 0.047
_refine_ls_shift/su_mean 0.001
_refine_ls_structure_factor_coef Fsqd
_refine_ls_weighting_details 'calc w=1/[\s^2^(Fo^2^)+(0.1005P)^2^+98.2893P] where P=(Fo^2^+2Fc^2^)/3'
_refine_ls_weighting_scheme calc
_refine_ls_wR_factor_gt 0.1718
_refine_ls_wR_factor_ref 0.1739
_reflns_number_gt 1982
_reflns_number_total 2090
_reflns_threshold_expression >2sigma(I)
_cod_data_source_file cg200940j_si_002.cif
_cod_data_source_block 3.H2O
_cod_original_sg_symbol_H-M F2dd
_cod_database_code 4501236

loop_
_symmetry_equiv_pos_as_xyz
'x, y, z'
'x+1/4, y+1/4, -z+1/4'
'x, -y, -z'
'x+1/4, -y+1/4, z+1/4'
'x, y+1/2, z+1/2'
'x+1/4, y+3/4, -z+3/4'
'x, -y+1/2, -z+1/2'
'x+1/4, -y+3/4, z+3/4'
'x+1/2, y, z+1/2'
'x+3/4, y+1/4, -z+3/4'
'x+1/2, -y, -z+1/2'
'x+3/4, -y+1/4, z+3/4'
'x+1/2, y+1/2, z'
'x+3/4, y+3/4, -z+1/4'
'x+1/2, -y+1/2, -z'
'x+3/4, -y+3/4, z+1/4'

loop_
_atom_site_label
_atom_site_type_symbol
_atom_site_fract_x
_atom_site_fract_y
_atom_site_fract_z
_atom_site_U_iso_or_equiv
_atom_site_adp_type
_atom_site_occupancy
_atom_site_symmetry_multiplicity
_atom_site_calc_flag
_atom_site_refinement_flags
Ru1 Ru 0.74236(15) 0.25831(6) 0.82195(2) 0.0625(5) Uani 1 1 d .
Cl1 Cl 0.6373(4) 0.1719(2) 0.79478(9) 0.0759(13) Uani 1 1 d .
Cl2 Cl 0.9182(4) 0.1840(2) 0.83472(10) 0.0754(12) Uani 1 1 d .
N1 N 0.6524(12) 0.2113(6) 0.8616(3) 0.066(4) Uani 1 1 d .
H1A H 0.6537 0.1696 0.8577 0.079 Uiso 1 1 calc R
H1B H 0.7081 0.2178 0.8774 0.079 Uiso 1 1 calc R
O1 O -0.1006(16) 0.3278(9) 0.9513(4) 0.124(6) Uani 1 1 d .
H1 H -0.1798 0.3300 0.9561 0.186 Uiso 1 1 calc R
O2 O -0.1715(17) 0.2697(8) 0.9137(4) 0.105(4) Uani 1 1 d .
C1 C 0.449(2) 0.3433(17) 0.8130(9) 0.21(2) Uani 1 1 d .
H1C H 0.4074 0.3256 0.8307 0.315 Uiso 1 1 calc R
H1D H 0.4217 0.3203 0.7953 0.315 Uiso 1 1 calc R
H1E H 0.4235 0.3868 0.8110 0.315 Uiso 1 1 calc R
C2 C 0.617(2) 0.3386(12) 0.8166(7) 0.109(9) Uani 1 1 d .
C3 C 0.678(3) 0.3189(12) 0.7880(6) 0.112(8) Uani 1 1 d U
H3 H 0.6224 0.3059 0.7723 0.134 Uiso 1 1 calc R
C4 C 0.806(3) 0.3185(9) 0.7834(4) 0.107(9) Uani 1 1 d .
H4 H 0.8410 0.3108 0.7641 0.129 Uiso 1 1 calc R
C5 C 0.894(2) 0.3304(11) 0.8088(8) 0.114(8) Uani 1 1 d D
C6 C 0.844(3) 0.3430(9) 0.8377(5) 0.095(7) Uani 1 1 d .
H6 H 0.8996 0.3467 0.8546 0.114 Uiso 1 1 calc R
C7 C 0.707(3) 0.3496(10) 0.8403(5) 0.100(7) Uani 1 1 d .
H7 H 0.6732 0.3621 0.8590 0.120 Uiso 1 1 calc R
C8 C 1.042(3) 0.3219(17) 0.8076(11) 0.188(16) Uani 1 1 d .
H8 H 1.0798 0.3191 0.8282 0.226 Uiso 1 1 calc R
C9 C 1.080(6) 0.3900(17) 0.791(3) 0.74(11) Uani 1 1 d D
H9A H 1.1758 0.3963 0.7921 1.103 Uiso 1 1 calc R
H9B H 1.0361 0.4239 0.8017 1.103 Uiso 1 1 calc RD
H9C H 1.0520 0.3894 0.7703 1.103 Uiso 1 1 calc R
C10 C 1.101(3) 0.2726(18) 0.7870(3) 0.36(4) Uani 1 1 d D
H10A H 1.0532 0.2335 0.7897 0.544 Uiso 1 1 calc RD
H10B H 1.1935 0.2666 0.7919 0.544 Uiso 1 1 calc R
H10C H 1.0925 0.2862 0.7662 0.544 Uiso 1 1 calc R
C11 C 0.5171(19) 0.2265(8) 0.8722(4) 0.075(5) Uani 1 1 d .
C12 C 0.5018(16) 0.2676(7) 0.8962(4) 0.067(4) Uani 1 1 d .
H12 H 0.5729 0.2857 0.9068 0.081 Uiso 1 1 calc R
C13 C 0.357(3) 0.2798(9) 0.9032(5) 0.090(6) Uani 1 1 d .
H13 H 0.3359 0.3081 0.9186 0.108 Uiso 1 1 calc R
C14 C 0.2607(17) 0.2520(9) 0.8884(4) 0.064(4) Uani 1 1 d .
C15 C 0.2810(16) 0.2141(8) 0.8651(4) 0.072(5) Uani 1 1 d .
H15 H 0.2092 0.1969 0.8544 0.087 Uiso 1 1 calc R
C16 C 0.4160(16) 0.1999(9) 0.8566(4) 0.075(5) Uani 1 1 d .
H16 H 0.4336 0.1725 0.8406 0.091 Uiso 1 1 calc R
C17 C 0.106(3) 0.2618(10) 0.8986(5) 0.114(9) Uani 1 1 d .
H17 H 0.0407 0.2423 0.8867 0.136 Uiso 1 1 calc R
C18 C 0.066(2) 0.2928(10) 0.9208(5) 0.098(7) Uani 1 1 d .
H18 H 0.1248 0.3151 0.9332 0.118 Uiso 1 1 calc R
C19 C -0.089(2) 0.2925(15) 0.9267(6) 0.099(8) Uani 1 1 d .
O3 O -0.3499(14) 0.3330(8) 0.9743(3) 0.155(8) Uani 1 1 d D
H1W H -0.4002 0.3055 0.9871 0.200 Uiso 1 1 d D
H2W H -0.4067 0.3323 0.9574 0.200 Uiso 1 1 d D

loop_
_atom_site_aniso_label
_atom_site_aniso_U_11
_atom_site_aniso_U_22
_atom_site_aniso_U_33
_atom_site_aniso_U_23
_atom_site_aniso_U_13
_atom_site_aniso_U_12
Ru1 0.0640(8) 0.0714(8) 0.0520(7) -0.0019(6) 0.0026(8) -0.0007(8)
Cl1 0.068(3) 0.101(3) 0.059(3) -0.004(2) -0.004(2) -0.008(2)
Cl2 0.059(3) 0.094(3) 0.073(3) -0.010(2) -0.007(2) 0.008(2)
N1 0.043(8) 0.086(9) 0.068(8) 0.014(7) 0.022(7) 0.013(7)
O1 0.084(10) 0.194(17) 0.093(10) -0.023(12) 0.016(9) -0.004(11)
O2 0.073(10) 0.138(12) 0.103(11) -0.014(9) -0.004(9) -0.004(9)
C1 0.066(16) 0.23(3) 0.34(4) 0.19(3) 0.07(2) 0.043(18)
C2 0.067(15) 0.111(18) 0.15(2) 0.058(17) 0.041(18) 0.056(14)
C3 0.068(15) 0.14(2) 0.12(2) 0.031(16) 0.024(15) -0.044(15)
C4 0.19(3) 0.086(14) 0.050(12) 0.017(10) -0.021(16) -0.044(17)
C5 0.092(19) 0.074(15) 0.18(3) 0.019(17) 0.01(2) -0.031(12)
C6 0.15(3) 0.054(11) 0.082(16) -0.012(11) -0.021(15) -0.011(13)
C7 0.13(2) 0.115(17) 0.054(12) 0.020(11) 0.031(14) 0.042(15)
C8 0.07(2) 0.17(3) 0.32(5) 0.00(3) 0.08(2) -0.024(17)
C9 0.30(8) 0.19(5) 1.7(3) 0.14(11) 0.13(13) -0.17(6)
C10 0.09(3) 0.37(7) 0.62(10) 0.20(8) 0.18(5) 0.03(4)
C11 0.077(15) 0.073(11) 0.075(12) 0.016(10) 0.031(11) -0.007(10)
C12 0.029(10) 0.101(11) 0.072(11) -0.017(9) 0.019(9) -0.004(9)
C13 0.12(2) 0.066(11) 0.081(14) 0.004(10) 0.004(13) -0.003(13)
C14 0.016(10) 0.101(12) 0.076(10) 0.026(11) 0.011(11) -0.020(9)
C15 0.047(14) 0.096(12) 0.074(12) -0.001(11) -0.005(9) -0.003(9)
C16 0.023(9) 0.111(14) 0.092(12) -0.019(11) -0.006(9) -0.008(10)
C17 0.18(3) 0.075(14) 0.087(16) 0.025(13) -0.016(18) -0.025(14)
C18 0.12(2) 0.078(14) 0.094(15) -0.020(12) -0.051(14) 0.023(13)
C19 0.031(13) 0.16(2) 0.10(2) 0.048(17) 0.000(12) 0.033(15)
O3 0.112(12) 0.26(2) 0.099(10) -0.012(12) -0.012(9) 0.105(14)

loop_
_atom_type_symbol
_atom_type_description
_atom_type_scat_dispersion_real
_atom_type_scat_dispersion_imag
_atom_type_scat_source
C C 0.0033 0.0016 'International Tables Vol C Tables 4.2.6.8 and 6.1.1.4'
H H 0.0000 0.0000 'International Tables Vol C Tables 4.2.6.8 and 6.1.1.4'
N N 0.0061 0.0033 'International Tables Vol C Tables 4.2.6.8 and 6.1.1.4'
O O 0.0106 0.0060 'International Tables Vol C Tables 4.2.6.8 and 6.1.1.4'
Cl Cl 0.1484 0.1585 'International Tables Vol C Tables 4.2.6.8 and 6.1.1.4'
Ru Ru -1.2594 0.8363 'International Tables Vol C Tables 4.2.6.8 and 6.1.1.4'

loop_
_geom_angle_atom_site_label_1
_geom_angle_atom_site_label_2
_geom_angle_atom_site_label_3
_geom_angle
C3 Ru1 C7 70.0(9)
C3 Ru1 C2 40.7(10)
C7 Ru1 C2 38.4(9)
C3 Ru1 C6 82.0(9)
C7 Ru1 C6 37.2(9)
C2 Ru1 C6 69.4(10)
C3 Ru1 N1 136.5(8)
C7 Ru1 N1 92.6(6)
C2 Ru1 N1 102.0(7)
C6 Ru1 N1 108.2(8)
C3 Ru1 C4 35.0(8)
C7 Ru1 C4 79.2(8)
C2 Ru1 C4 68.0(10)
C6 Ru1 C4 68.5(8)
N1 Ru1 C4 170.0(9)
C3 Ru1 C5 66.3(10)
C7 Ru1 C5 65.5(10)
C2 Ru1 C5 79.9(9)
C6 Ru1 C5 36.9(9)
N1 Ru1 C5 142.6(10)
C4 Ru1 C5 37.9(9)
C3 Ru1 Cl1 88.9(8)
C7 Ru1 Cl1 143.5(9)
C2 Ru1 Cl1 107.1(9)
C6 Ru1 Cl1 169.1(7)
N1 Ru1 Cl1 82.6(4)
C4 Ru1 Cl1 100.5(6)
C5 Ru1 Cl1 133.2(9)
C3 Ru1 Cl2 142.6(8)
C7 Ru1 Cl2 128.5(8)
C2 Ru1 Cl2 166.5(9)
C6 Ru1 Cl2 97.3(7)
N1 Ru1 Cl2 79.5(3)
C4 Ru1 Cl2 110.0(9)
C5 Ru1 Cl2 90.8(7)
Cl1 Ru1 Cl2 86.34(16)
C11 N1 Ru1 122.0(9)
C7 C2 C3 114.4(19)
C7 C2 C1 135(3)
C3 C2 C1 111(3)
C7 C2 Ru1 70.6(12)
C3 C2 Ru1 67.5(13)
C1 C2 Ru1 130(2)
C4 C3 C2 124(3)
C4 C3 Ru1 78.7(16)
C2 C3 Ru1 71.8(12)
C3 C4 C5 118(3)
C3 C4 Ru1 66.3(15)
C5 C4 Ru1 71.6(12)
C6 C5 C4 121(2)
C6 C5 C8 115(3)
C4 C5 C8 124(3)
C6 C5 Ru1 69.3(12)
C4 C5 Ru1 70.6(13)
C8 C5 Ru1 127(2)
C7 C6 C5 117(2)
C7 C6 Ru1 69.5(13)
C5 C6 Ru1 73.8(11)
C6 C7 C2 124.4(19)
C6 C7 Ru1 73.3(13)
C2 C7 Ru1 71.0(13)
C5 C8 C10 120(3)
C5 C8 C9 98(3)
C10 C8 C9 105(4)
C16 C11 C12 124.9(16)
C16 C11 N1 116.1(16)
C12 C11 N1 119.0(17)
C11 C12 C13 111.9(16)
C14 C13 C12 122.1(18)
C13 C14 C15 123.3(18)
C13 C14 C17 120(2)
C15 C14 C17 116.2(18)
C14 C15 C16 118.4(16)
C11 C16 C15 119.3(16)
C18 C17 C14 126(2)
C17 C18 C19 116(3)
O2 C19 O1 127(2)
O2 C19 C18 130(3)
O1 C19 C18 103(2)

loop_
_geom_bond_atom_site_label_1
_geom_bond_atom_site_label_2
_geom_bond_distance
Ru1 C3 2.07(2)
Ru1 C7 2.12(2)
Ru1 C2 2.13(2)
Ru1 C6 2.170(19)
Ru1 N1 2.195(11)
Ru1 C4 2.21(2)
Ru1 C5 2.23(2)
Ru1 Cl1 2.422(5)
Ru1 Cl2 2.421(5)
N1 C11 1.46(2)
O1 C19 1.32(3)
O2 C19 1.12(3)
C1 C2 1.68(3)
C2 C7 1.40(3)
C2 C3 1.46(3)
C3 C4 1.29(3)
C4 C5 1.44(3)
C5 C6 1.39(3)
C5 C8 1.48(4)
C6 C7 1.37(3)
C8 C10 1.50(4)
C8 C9 1.66(7)
C11 C16 1.34(2)
C11 C12 1.38(2)
C12 C13 1.49(3)
C13 C14 1.30(3)
C14 C15 1.32(2)
C14 C17 1.62(3)
C15 C16 1.43(2)
C17 C18 1.24(3)
C18 C19 1.56(3)
